data_4316663
loop_
_publ_author_name
'Arpita Jana'
'Samit Majumder'
'Luca Carrella'
'Malabika Nayak'
'Thomas Weyhermueller'
'Supriya Dutta'
'Dieter Schollmeyer'
'Eva Rentschler'
'Rajesh Koner'
'Sasankasekhar Mohanta'

_publ_section_title
;
 Syntheses, Structures, and Magnetic Properties of Diphenoxo-Bridged
 CuIILnIII and NiII(Low-Spin)LnIII Compounds Derived from a Compartmental
 Ligand (Ln = Ce-Yb)
;
_journal_name_full 'Inorganic Chemistry'
_journal_page_first 9012
_journal_page_last 9025
_journal_paper_doi 10.1021/ic101445n
_journal_volume 49
_journal_year 2010
_chemical_formula_sum 'C24 H26 Cu N5 Nd O14'
_chemical_formula_weight 816.28
_chemical_name_systematic
; 
 ? 
;
_space_group_IT_number 14
_symmetry_cell_setting monoclinic
_symmetry_space_group_name_Hall '-P 2ybc'
_symmetry_space_group_name_H-M 'P 1 21/c 1'
_atom_sites_solution_hydrogens geom
_atom_sites_solution_primary direct
_atom_sites_solution_secondary difmap
_audit_creation_method SHELXL-97
_cell_angle_alpha 90.00
_cell_angle_beta 116.969(2)
_cell_angle_gamma 90.00
_cell_formula_units_Z 4
_cell_length_a 14.5049(12)
_cell_length_b 14.1215(12)
_cell_length_c 15.6703(13)
_cell_measurement_temperature 120(2)
_cell_volume 2860.7(4)
_computing_cell_refinement 'Bruker SMART'
_computing_data_collection 'Bruker SMART'
_computing_data_reduction 'Bruker SAINT'
_computing_molecular_graphics 'Bruker SHELXTL'
_computing_publication_material 'Bruker SHELXTL'
_computing_structure_refinement 'SHELXL-97 (Sheldrick, 1997)'
_computing_structure_solution 'SHELXS-97 (Sheldrick, 1990)'
_diffrn_ambient_temperature 120(2)
_diffrn_measured_fraction_theta_full 0.997
_diffrn_measured_fraction_theta_max 0.997
_diffrn_measurement_device_type 'CCD area detector'
_diffrn_measurement_method '\p and \w scans'
_diffrn_radiation_monochromator graphite
_diffrn_radiation_source 'fine-focus sealed tube'
_diffrn_radiation_type MoK\a
_diffrn_radiation_wavelength 0.71073
_diffrn_reflns_av_R_equivalents 0.1018
_diffrn_reflns_av_sigmaI/netI 0.0680
_diffrn_reflns_limit_h_max 17
_diffrn_reflns_limit_h_min -17
_diffrn_reflns_limit_k_max 17
_diffrn_reflns_limit_k_min -17
_diffrn_reflns_limit_l_max 19
_diffrn_reflns_limit_l_min -19
_diffrn_reflns_number 34391
_diffrn_reflns_theta_full 25.67
_diffrn_reflns_theta_max 25.67
_diffrn_reflns_theta_min 1.58
_diffrn_standards_decay_% <1
_exptl_absorpt_coefficient_mu 2.618
_exptl_absorpt_correction_T_max 0.6501
_exptl_absorpt_correction_T_min 0.4974
_exptl_absorpt_correction_type multi-scan
_exptl_absorpt_process_details 'SADABS (Sheldrick, 1997)'
_exptl_crystal_colour red
_exptl_crystal_density_diffrn 1.895
_exptl_crystal_density_method 'not measured'
_exptl_crystal_description rectangular
_exptl_crystal_F_000 1624
_exptl_crystal_size_max 0.31
_exptl_crystal_size_mid 0.22
_exptl_crystal_size_min 0.18
_refine_diff_density_max 3.100
_refine_diff_density_min -1.079
_refine_diff_density_rms 0.169
_refine_ls_extinction_method none
_refine_ls_goodness_of_fit_ref 1.009
_refine_ls_hydrogen_treatment constr
_refine_ls_matrix_type full
_refine_ls_number_parameters 393
_refine_ls_number_reflns 5418
_refine_ls_number_restraints 0
_refine_ls_restrained_S_all 1.009
_refine_ls_R_factor_all 0.0795
_refine_ls_R_factor_gt 0.0520
_refine_ls_shift/su_max 0.000
_refine_ls_shift/su_mean 0.000
_refine_ls_structure_factor_coef Fsqd
_refine_ls_weighting_details 'calc w=1/[\s^2^(Fo^2^)+(0.1000P)^2^+0.0514P] where P=(Fo^2^+2Fc^2^)/3'
_refine_ls_weighting_scheme calc
_refine_ls_wR_factor_gt 0.1368
_refine_ls_wR_factor_ref 0.1563
_reflns_number_gt 3995
_reflns_number_total 5418
_reflns_threshold_expression >2sigma(I)
_cod_data_source_file ic101445n_si_001_03.cif
_cod_data_source_block 3
_cod_database_code 4316663

loop_
_symmetry_equiv_pos_as_xyz
'x, y, z'
'-x, y+1/2, -z+1/2'
'-x, -y, -z'
'x, -y-1/2, z-1/2'

loop_
_atom_site_label
_atom_site_type_symbol
_atom_site_fract_x
_atom_site_fract_y
_atom_site_fract_z
_atom_site_U_iso_or_equiv
_atom_site_adp_type
_atom_site_occupancy
_atom_site_symmetry_multiplicity
_atom_site_calc_flag
_atom_site_refinement_flags
_atom_site_disorder_assembly
_atom_site_disorder_group
Nd1 Nd 0.29358(3) 0.75746(3) 0.39965(3) 0.01884(15) Uani 1 1 d . . .
Cu1 Cu 0.05043(7) 0.69985(6) 0.38661(7) 0.0216(2) Uani 1 1 d . . .
C23 C 0.1703(6) 0.5427(5) 0.3697(5) 0.0190(15) Uani 1 1 d . . .
C18 C 0.0928(6) 0.4774(5) 0.3622(5) 0.0211(16) Uani 1 1 d . . .
C19 C 0.1073(6) 0.3794(6) 0.3533(5) 0.0278(18) Uani 1 1 d . . .
H19 H 0.0544 0.3358 0.3460 0.033 Uiso 1 1 calc R . .
C20 C 0.1981(6) 0.3472(6) 0.3554(6) 0.0297(19) Uani 1 1 d . . .
H20 H 0.2083 0.2812 0.3514 0.036 Uiso 1 1 calc R . .
C21 C 0.2744(6) 0.4108(5) 0.3634(5) 0.0264(17) Uani 1 1 d . . .
H21 H 0.3362 0.3878 0.3638 0.032 Uiso 1 1 calc R . .
C22 C 0.2621(6) 0.5067(5) 0.3708(5) 0.0228(16) Uani 1 1 d . . .
C17 C -0.0021(7) 0.5026(6) 0.3613(7) 0.037(2) Uani 1 1 d . . .
H17 H -0.0501 0.4532 0.3525 0.045 Uiso 1 1 calc R . .
C15 C -0.1240(14) 0.6065(13) 0.3825(12) 0.113(6) Uiso 1 1 d . . .
C10 C -0.1554(11) 0.6973(11) 0.3598(10) 0.084(4) Uiso 1 1 d . . .
C11 C -0.2492(7) 0.7324(6) 0.3676(7) 0.0323(19) Uani 1 1 d . . .
H11A H -0.2856 0.7797 0.3167 0.039 Uiso 1 1 calc R . .
H11B H -0.2268 0.7643 0.4302 0.039 Uiso 1 1 calc R . .
C14 C -0.2012(7) 0.5310(6) 0.3614(8) 0.044(2) Uani 1 1 d . . .
H14A H -0.1712 0.4813 0.4110 0.053 Uiso 1 1 calc R . .
H14B H -0.2154 0.5021 0.2991 0.053 Uiso 1 1 calc R . .
C13 C -0.3007(13) 0.5628(14) 0.3575(12) 0.123(6) Uiso 1 1 d . . .
H13A H -0.3565 0.5354 0.2985 0.147 Uiso 1 1 calc R . .
H13B H -0.3060 0.5324 0.4120 0.147 Uiso 1 1 calc R . .
C12 C -0.3237(10) 0.6531(7) 0.3587(13) 0.104(6) Uani 1 1 d . . .
H12A H -0.3415 0.6610 0.4123 0.124 Uiso 1 1 calc R . .
H12B H -0.3880 0.6650 0.2991 0.124 Uiso 1 1 calc R . .
C29 C 0.4269(6) 0.5423(5) 0.3745(5) 0.0246(17) Uani 1 1 d . . .
H29A H 0.4527 0.4827 0.4110 0.030 Uiso 1 1 calc R . .
H29B H 0.4823 0.5904 0.4024 0.030 Uiso 1 1 calc R . .
C30 C 0.4017(6) 0.5256(6) 0.2701(5) 0.0275(18) Uani 1 1 d . . .
H30A H 0.3428 0.4822 0.2408 0.041 Uiso 1 1 calc R . .
H30B H 0.4619 0.4979 0.2667 0.041 Uiso 1 1 calc R . .
H30C H 0.3842 0.5861 0.2356 0.041 Uiso 1 1 calc R . .
C8 C -0.0803(6) 0.8549(6) 0.3807(6) 0.0287(18) Uani 1 1 d . . .
H8 H -0.1437 0.8781 0.3763 0.034 Uiso 1 1 calc R . .
C2 C 0.0963(6) 0.8991(5) 0.3995(5) 0.0238(17) Uani 1 1 d . . .
C7 C -0.0043(6) 0.9237(5) 0.3869(5) 0.0223(16) Uani 1 1 d . . .
C6 C -0.0314(7) 1.0196(6) 0.3798(6) 0.0310(19) Uani 1 1 d . . .
H6 H -0.0980 1.0364 0.3724 0.037 Uiso 1 1 calc R . .
C5 C 0.0344(6) 1.0891(6) 0.3831(6) 0.0319(19) Uani 1 1 d . . .
H5 H 0.0125 1.1533 0.3758 0.038 Uiso 1 1 calc R . .
C4 C 0.1348(6) 1.0671(5) 0.3972(6) 0.0278(18) Uani 1 1 d . . .
H4 H 0.1821 1.1157 0.4018 0.033 Uiso 1 1 calc R . .
C3 C 0.1633(6) 0.9719(5) 0.4045(5) 0.0242(17) Uani 1 1 d . . .
C26 C 0.3396(6) 1.0157(5) 0.4402(6) 0.0260(17) Uani 1 1 d . . .
H26A H 0.3102 1.0701 0.3962 0.031 Uiso 1 1 calc R . .
H26B H 0.3983 0.9902 0.4313 0.031 Uiso 1 1 calc R . .
C27 C 0.3782(7) 1.0488(6) 0.5424(5) 0.0315(19) Uani 1 1 d . . .
H27A H 0.3192 1.0681 0.5530 0.047 Uiso 1 1 calc R . .
H27B H 0.4249 1.1028 0.5543 0.047 Uiso 1 1 calc R . .
H27C H 0.4154 0.9971 0.5863 0.047 Uiso 1 1 calc R . .
N16 N -0.0289(6) 0.5887(5) 0.3717(6) 0.043(2) Uani 1 1 d . . .
N9 N -0.0694(6) 0.7650(5) 0.3804(5) 0.0330(17) Uani 1 1 d . . .
N60 N 0.5106(5) 0.7695(4) 0.5600(5) 0.0262(15) Uani 1 1 d . . .
N50 N 0.1601(5) 0.7630(4) 0.1814(5) 0.0240(14) Uani 1 1 d . . .
N40 N 0.4146(5) 0.8166(5) 0.2946(4) 0.0260(15) Uani 1 1 d . . .
O24 O 0.1632(4) 0.6358(3) 0.3786(4) 0.0247(12) Uani 1 1 d . . .
O28 O 0.3350(4) 0.5748(3) 0.3832(4) 0.0203(11) Uani 1 1 d . . .
O1 O 0.1319(4) 0.8106(3) 0.4083(4) 0.0220(11) Uani 1 1 d . . .
O25 O 0.2605(4) 0.9423(3) 0.4169(4) 0.0241(12) Uani 1 1 d . . .
O62 O 0.4674(4) 0.6903(4) 0.5334(4) 0.0246(12) Uani 1 1 d . . .
O61 O 0.4551(4) 0.8419(4) 0.5207(4) 0.0293(13) Uani 1 1 d . . .
O63 O 0.6011(4) 0.7782(4) 0.6184(4) 0.0366(14) Uani 1 1 d . . .
O53 O 0.1132(5) 0.7774(4) 0.0934(4) 0.0356(14) Uani 1 1 d . . .
O52 O 0.1373(4) 0.8087(4) 0.2384(3) 0.0248(12) Uani 1 1 d . . .
O51 O 0.2318(4) 0.7018(4) 0.2165(4) 0.0298(13) Uani 1 1 d . . .
O43 O 0.4544(4) 0.8329(4) 0.2412(4) 0.0310(13) Uani 1 1 d . . .
O41 O 0.3448(4) 0.8686(4) 0.2965(4) 0.0249(12) Uani 1 1 d . . .
O42 O 0.4413(4) 0.7466(4) 0.3509(4) 0.0288(13) Uani 1 1 d . . .
O70 O 0.3009(5) 0.7360(5) 0.5601(4) 0.0401(16) Uani 1 1 d . . .

loop_
_atom_site_aniso_label
_atom_site_aniso_U_11
_atom_site_aniso_U_22
_atom_site_aniso_U_33
_atom_site_aniso_U_23
_atom_site_aniso_U_13
_atom_site_aniso_U_12
Nd1 0.0144(2) 0.0196(2) 0.0220(2) 0.00026(16) 0.00775(18) 0.00066(16)
Cu1 0.0150(5) 0.0209(5) 0.0297(5) -0.0022(4) 0.0108(4) 0.0004(4)
C23 0.015(4) 0.024(4) 0.019(4) 0.001(3) 0.008(3) 0.002(3)
C18 0.012(4) 0.021(4) 0.028(4) -0.004(3) 0.007(3) 0.001(3)
C19 0.018(4) 0.030(4) 0.029(4) 0.005(3) 0.005(3) 0.000(3)
C20 0.026(5) 0.020(4) 0.043(5) -0.005(3) 0.015(4) -0.001(3)
C21 0.025(5) 0.029(4) 0.025(4) 0.000(3) 0.012(4) 0.005(3)
C22 0.023(4) 0.023(4) 0.021(4) 0.002(3) 0.009(3) 0.003(3)
C17 0.025(5) 0.025(4) 0.061(6) -0.008(4) 0.019(4) -0.010(4)
C11 0.022(4) 0.031(5) 0.050(5) 0.005(4) 0.023(4) 0.002(4)
C14 0.022(5) 0.034(5) 0.083(7) -0.018(5) 0.031(5) -0.008(4)
C12 0.061(8) 0.034(6) 0.259(19) 0.048(9) 0.110(11) 0.018(6)
C29 0.014(4) 0.024(4) 0.034(4) 0.001(3) 0.010(4) 0.001(3)
C30 0.020(4) 0.033(4) 0.031(4) -0.002(3) 0.013(4) 0.002(3)
C8 0.021(4) 0.033(5) 0.035(5) 0.008(3) 0.016(4) 0.012(3)
C2 0.023(4) 0.021(4) 0.026(4) 0.001(3) 0.009(3) 0.004(3)
C7 0.024(4) 0.020(4) 0.020(4) -0.003(3) 0.007(3) 0.001(3)
C6 0.024(5) 0.033(5) 0.035(5) -0.003(4) 0.013(4) 0.007(4)
C5 0.024(5) 0.022(4) 0.041(5) -0.004(3) 0.007(4) 0.002(3)
C4 0.027(5) 0.021(4) 0.034(5) -0.005(3) 0.012(4) -0.001(3)
C3 0.020(4) 0.027(4) 0.025(4) 0.002(3) 0.010(3) 0.006(3)
C26 0.020(4) 0.023(4) 0.034(4) -0.003(3) 0.013(4) 0.001(3)
C27 0.033(5) 0.027(4) 0.030(4) -0.007(3) 0.012(4) -0.008(4)
N16 0.027(4) 0.026(4) 0.088(6) -0.017(4) 0.036(4) 0.001(3)
N9 0.026(4) 0.032(4) 0.048(4) 0.006(3) 0.022(4) 0.006(3)
N60 0.020(4) 0.028(4) 0.030(4) -0.003(3) 0.010(3) -0.001(3)
N50 0.018(3) 0.027(4) 0.029(4) -0.002(3) 0.013(3) -0.003(3)
N40 0.019(4) 0.028(4) 0.024(3) -0.002(3) 0.004(3) -0.006(3)
O24 0.017(3) 0.019(3) 0.040(3) -0.002(2) 0.014(2) 0.003(2)
O28 0.015(3) 0.015(2) 0.032(3) -0.002(2) 0.012(2) 0.001(2)
O1 0.017(3) 0.019(3) 0.030(3) 0.001(2) 0.011(2) 0.003(2)
O25 0.023(3) 0.019(3) 0.031(3) -0.003(2) 0.013(2) -0.002(2)
O62 0.021(3) 0.022(3) 0.030(3) -0.001(2) 0.011(2) 0.002(2)
O61 0.023(3) 0.025(3) 0.033(3) 0.004(2) 0.007(3) 0.008(2)
O63 0.020(3) 0.032(3) 0.041(4) 0.000(3) -0.001(3) 0.003(2)
O53 0.030(3) 0.054(4) 0.019(3) 0.001(3) 0.007(3) -0.002(3)
O52 0.020(3) 0.035(3) 0.020(3) 0.000(2) 0.008(2) 0.006(2)
O51 0.015(3) 0.032(3) 0.041(3) -0.003(3) 0.012(3) -0.002(2)
O43 0.025(3) 0.039(3) 0.031(3) -0.002(3) 0.015(3) -0.007(3)
O41 0.017(3) 0.027(3) 0.027(3) 0.000(2) 0.007(2) 0.002(2)
O42 0.025(3) 0.031(3) 0.031(3) 0.005(2) 0.013(3) 0.001(2)
O70 0.026(3) 0.070(5) 0.026(3) 0.008(3) 0.013(3) 0.006(3)

loop_
_atom_type_symbol
_atom_type_description
_atom_type_scat_dispersion_real
_atom_type_scat_dispersion_imag
_atom_type_scat_source
C C 0.0033 0.0016 'International Tables Vol C Tables 4.2.6.8 and 6.1.1.4'
H H 0.0000 0.0000 'International Tables Vol C Tables 4.2.6.8 and 6.1.1.4'
N N 0.0061 0.0033 'International Tables Vol C Tables 4.2.6.8 and 6.1.1.4'
O O 0.0106 0.0060 'International Tables Vol C Tables 4.2.6.8 and 6.1.1.4'
Nd Nd -0.1943 3.0179 'International Tables Vol C Tables 4.2.6.8 and 6.1.1.4'
Cu Cu 0.3201 1.2651 'International Tables Vol C Tables 4.2.6.8 and 6.1.1.4'

loop_
_geom_angle_atom_site_label_1
_geom_angle_atom_site_label_2
_geom_angle_atom_site_label_3
_geom_angle
_geom_angle_site_symmetry_1
_geom_angle_site_symmetry_3
_geom_angle_publ_flag
O24 Nd1 O70 74.24(19) . . ?
O24 Nd1 O1 62.56(15) . . ?
O70 Nd1 O1 66.20(18) . . ?
O24 Nd1 O61 144.86(17) . . ?
O70 Nd1 O61 72.61(19) . . ?
O1 Nd1 O61 112.60(16) . . ?
O24 Nd1 O42 127.42(16) . . ?
O70 Nd1 O42 129.10(19) . . ?
O1 Nd1 O42 161.51(16) . . ?
O61 Nd1 O42 69.01(17) . . ?
O24 Nd1 O41 139.33(16) . . ?
O70 Nd1 O41 144.26(19) . . ?
O1 Nd1 O41 112.93(16) . . ?
O61 Nd1 O41 75.73(16) . . ?
O42 Nd1 O41 48.78(16) . . ?
O24 Nd1 O52 77.73(17) . . ?
O70 Nd1 O52 129.11(18) . . ?
O1 Nd1 O52 63.29(16) . . ?
O61 Nd1 O52 133.72(16) . . ?
O42 Nd1 O52 101.67(16) . . ?
O41 Nd1 O52 66.32(16) . . ?
O24 Nd1 O62 104.87(16) . . ?
O70 Nd1 O62 64.06(18) . . ?
O1 Nd1 O62 130.21(16) . . ?
O61 Nd1 O62 49.19(16) . . ?
O42 Nd1 O62 65.72(16) . . ?
O41 Nd1 O62 105.90(16) . . ?
O52 Nd1 O62 166.13(15) . . ?
O24 Nd1 O25 121.94(16) . . ?
O70 Nd1 O25 86.80(19) . . ?
O1 Nd1 O25 59.56(16) . . ?
O61 Nd1 O25 67.42(16) . . ?
O42 Nd1 O25 107.28(16) . . ?
O41 Nd1 O25 65.79(16) . . ?
O52 Nd1 O25 73.32(16) . . ?
O62 Nd1 O25 114.95(16) . . ?
O24 Nd1 O28 60.60(15) . . ?
O70 Nd1 O28 94.09(18) . . ?
O1 Nd1 O28 122.97(15) . . ?
O61 Nd1 O28 110.57(15) . . ?
O42 Nd1 O28 70.33(15) . . ?
O41 Nd1 O28 112.42(16) . . ?
O52 Nd1 O28 107.82(15) . . ?
O62 Nd1 O28 63.48(15) . . ?
O25 Nd1 O28 177.46(14) . . ?
O24 Nd1 O51 77.91(17) . . ?
O70 Nd1 O51 151.5(2) . . ?
O1 Nd1 O51 105.92(16) . . ?
O61 Nd1 O51 132.57(17) . . ?
O42 Nd1 O51 65.78(17) . . ?
O41 Nd1 O51 64.23(16) . . ?
O52 Nd1 O51 48.03(16) . . ?
O62 Nd1 O51 118.64(16) . . ?
O25 Nd1 O51 113.59(16) . . ?
O28 Nd1 O51 66.44(16) . . ?
O1 Cu1 N16 177.1(3) . . ?
O1 Cu1 O24 85.4(2) . . ?
N16 Cu1 O24 95.1(3) . . ?
O1 Cu1 N9 95.1(3) . . ?
N16 Cu1 N9 84.6(3) . . ?
O24 Cu1 N9 174.1(3) . . ?
O24 C23 C22 118.0(6) . . ?
O24 C23 C18 123.7(6) . . ?
C22 C23 C18 118.2(6) . . ?
C19 C18 C23 119.7(7) . . ?
C19 C18 C17 115.6(7) . . ?
C23 C18 C17 124.7(7) . . ?
C20 C19 C18 120.2(7) . . ?
C19 C20 C21 120.2(7) . . ?
C22 C21 C20 121.0(7) . . ?
C21 C22 O28 125.3(7) . . ?
C21 C22 C23 120.5(7) . . ?
O28 C22 C23 114.1(6) . . ?
N16 C17 C18 125.1(8) . . ?
C10 C15 C14 119.8(15) . . ?
C10 C15 N16 110.5(15) . . ?
C14 C15 N16 120.2(13) . . ?
C15 C10 N9 113.8(14) . . ?
C15 C10 C11 119.9(14) . . ?
N9 C10 C11 118.1(11) . . ?
C10 C11 C12 112.5(9) . . ?
C15 C14 C13 114.6(12) . . ?
C12 C13 C14 122.6(15) . . ?
C13 C12 C11 122.7(12) . . ?
O28 C29 C30 111.1(6) . . ?
N9 C8 C7 125.3(7) . . ?
O1 C2 C3 117.2(7) . . ?
O1 C2 C7 124.5(7) . . ?
C3 C2 C7 118.3(7) . . ?
C6 C7 C2 118.6(7) . . ?
C6 C7 C8 117.9(7) . . ?
C2 C7 C8 123.4(7) . . ?
C5 C6 C7 122.1(8) . . ?
C6 C5 C4 120.5(7) . . ?
C3 C4 C5 118.2(7) . . ?
C4 C3 C2 122.2(7) . . ?
C4 C3 O25 122.8(7) . . ?
C2 C3 O25 115.0(6) . . ?
O25 C26 C27 110.8(6) . . ?
C17 N16 C15 121.0(10) . . ?
C17 N16 Cu1 125.9(6) . . ?
C15 N16 Cu1 112.9(8) . . ?
C8 N9 C10 123.1(9) . . ?
C8 N9 Cu1 125.6(6) . . ?
C10 N9 Cu1 110.6(7) . . ?
O63 N60 O62 123.0(6) . . ?
O63 N60 O61 120.7(6) . . ?
O62 N60 O61 116.2(6) . . ?
O53 N50 O52 120.8(6) . . ?
O53 N50 O51 121.3(6) . . ?
O52 N50 O51 117.9(6) . . ?
O43 N40 O41 122.2(6) . . ?
O43 N40 O42 122.0(7) . . ?
O41 N40 O42 115.7(6) . . ?
C23 O24 Cu1 125.5(5) . . ?
C23 O24 Nd1 127.7(4) . . ?
Cu1 O24 Nd1 106.7(2) . . ?
C22 O28 C29 116.0(5) . . ?
C22 O28 Nd1 119.6(4) . . ?
C29 O28 Nd1 124.0(4) . . ?
C2 O1 Cu1 125.0(5) . . ?
C2 O1 Nd1 126.7(5) . . ?
Cu1 O1 Nd1 105.3(2) . . ?
C3 O25 C26 116.8(6) . . ?
C3 O25 Nd1 119.4(4) . . ?
C26 O25 Nd1 123.8(4) . . ?
N60 O62 Nd1 95.6(4) . . ?
N60 O61 Nd1 98.7(4) . . ?
N50 O52 Nd1 98.7(4) . . ?
N50 O51 Nd1 94.3(4) . . ?
N40 O41 Nd1 97.0(4) . . ?
N40 O42 Nd1 97.4(4) . . ?

loop_
_geom_bond_atom_site_label_1
_geom_bond_atom_site_label_2
_geom_bond_distance
_geom_bond_site_symmetry_2
_geom_bond_publ_flag
Nd1 O24 2.465(5) . ?
Nd1 O70 2.486(6) . ?
Nd1 O1 2.524(5) . ?
Nd1 O61 2.545(5) . ?
Nd1 O42 2.585(6) . ?
Nd1 O41 2.593(5) . ?
Nd1 O52 2.617(5) . ?
Nd1 O62 2.618(5) . ?
Nd1 O25 2.690(5) . ?
Nd1 O28 2.688(5) . ?
Nd1 O51 2.706(6) . ?
Cu1 O1 1.896(5) . ?
Cu1 N16 1.897(7) . ?
Cu1 O24 1.922(5) . ?
Cu1 N9 1.930(7) . ?
C23 O24 1.330(8) . ?
C23 C22 1.418(10) . ?
C23 C18 1.417(10) . ?
C18 C19 1.416(10) . ?
C18 C17 1.416(11) . ?
C19 C20 1.379(11) . ?
C20 C21 1.387(11) . ?
C21 C22 1.378(10) . ?
C22 O28 1.375(9) . ?
C17 N16 1.309(11) . ?
C15 C10 1.35(2) . ?
C15 C14 1.471(19) . ?
C15 N16 1.485(19) . ?
C10 N9 1.486(16) . ?
C10 C11 1.505(16) . ?
C11 C12 1.518(13) . ?
C14 C13 1.487(18) . ?
C13 C12 1.32(2) . ?
C29 O28 1.474(8) . ?
C29 C30 1.524(10) . ?
C8 N9 1.278(10) . ?
C8 C7 1.439(11) . ?
C2 O1 1.335(8) . ?
C2 C3 1.392(11) . ?
C2 C7 1.423(11) . ?
C7 C6 1.402(11) . ?
C6 C5 1.353(11) . ?
C5 C4 1.405(11) . ?
C4 C3 1.396(10) . ?
C3 O25 1.397(9) . ?
C26 O25 1.465(9) . ?
C26 C27 1.511(10) . ?
N60 O63 1.219(8) . ?
N60 O62 1.257(8) . ?
N60 O61 1.275(8) . ?
N50 O53 1.247(8) . ?
N50 O52 1.262(8) . ?
N50 O51 1.269(8) . ?
N40 O43 1.235(8) . ?
N40 O41 1.262(8) . ?
N40 O42 1.263(8) . ?
